data_7100667
loop_
_publ_author_name
'Norihiro Tokitoh'
'Daisuke Shimizu'
'Nobuhiro Takeda'

_publ_section_title
;
Unusual Carbon-Sulfur Bond Cleavage in the Reaction of
a New Type of Bulky Hexathioether with a Zerovalent Palladium Complex
;
_journal_name_full 'Chemical Communications'
_journal_paper_doi 10.1039/b513339d
_journal_year 2006
_chemical_formula_moiety 'C114 H164 P2 Pd3 S6 Si12, 3.2(C6 H6), 0.8(C1 H1 Cl3)'
_chemical_formula_sum 'C134 H184 Cl2.4 P2 Pd3 S6 Si12'
_chemical_formula_weight 2790.47
_space_group_IT_number 15
_symmetry_cell_setting monoclinic
_symmetry_space_group_name_Hall '-C 2yc'
_symmetry_space_group_name_H-M 'C 1 2/c 1'
_cell_angle_alpha 90.00
_cell_angle_beta 130.2043(8)
_cell_angle_gamma 90.00
_cell_formula_units_Z 4
_cell_length_a 31.9316(5)
_cell_length_b 24.7082(6)
_cell_length_c 24.0157(5)
_cell_measurement_temperature 103(2)
_cell_volume 14471.3(5)
_diffrn_ambient_temperature 103(2)
_exptl_crystal_density_diffrn 1.281
_cod_original_sg_symbol_H-M 'C 2/c'
_cod_original_formula_sum 'C134 H184 Cl2.40 P2 Pd3 S6 Si12'
_cod_database_code 7100667

loop_
_symmetry_equiv_pos_as_xyz
'x, y, z'
'-x, y, -z+1/2'
'x+1/2, y+1/2, z'
'-x+1/2, y+1/2, -z+1/2'
'-x, -y, -z'
'x, -y, z-1/2'
'-x+1/2, -y+1/2, -z'
'x+1/2, -y+1/2, z-1/2'

loop_
_atom_site_label
_atom_site_type_symbol
_atom_site_fract_x
_atom_site_fract_y
_atom_site_fract_z
_atom_site_U_iso_or_equiv
_atom_site_adp_type
_atom_site_occupancy
_atom_site_symmetry_multiplicity
_atom_site_calc_flag
_atom_site_refinement_flags
_atom_site_disorder_assembly
_atom_site_disorder_group
Pd1 Pd 0.069358(12) 0.661941(13) 0.402518(16) 0.01816(9) Uani 1 1 d . . .
Pd2 Pd 0.0000 0.724036(18) 0.2500 0.01740(12) Uani 1 2 d S . .
S1 S 0.09290(4) 0.71520(4) 0.33911(5) 0.0196(2) Uani 1 1 d . . .
C1 C 0.10962(15) 0.68414(15) 0.2884(2) 0.0193(10) Uani 1 1 d . . .
C2 C 0.16104(15) 0.65995(16) 0.3252(2) 0.0237(10) Uani 1 1 d . . .
H1 H 0.1860 0.6585 0.3770 0.028 Uiso 1 1 calc R . .
C3 C 0.17575(17) 0.63838(17) 0.2875(2) 0.0298(11) Uani 1 1 d . . .
H2 H 0.2104 0.6212 0.3130 0.036 Uiso 1 1 calc R . .
C4 C 0.14025(16) 0.64151(16) 0.2121(2) 0.0262(11) Uani 1 1 d . . .
H3 H 0.1508 0.6269 0.1862 0.031 Uiso 1 1 calc R . .
C5 C 0.08963(16) 0.66565(16) 0.1746(2) 0.0241(10) Uani 1 1 d . . .
H4 H 0.0657 0.6683 0.1229 0.029 Uiso 1 1 calc R . .
C6 C 0.07326(15) 0.68632(16) 0.2121(2) 0.0188(10) Uani 1 1 d . . .
S2 S 0.00899(4) 0.72042(4) 0.16330(5) 0.0197(2) Uani 1 1 d . . .
C7 C 0.04860(15) 0.63988(16) 0.4628(2) 0.0189(10) Uani 1 1 d . . .
C8 C 0.02009(15) 0.59306(17) 0.4527(2) 0.0217(10) Uani 1 1 d . . .
H5 H 0.0130 0.5663 0.4190 0.026 Uiso 1 1 calc R . .
C9 C 0.00204(16) 0.58515(17) 0.4913(2) 0.0247(11) Uani 1 1 d . . .
H6 H -0.0166 0.5527 0.4848 0.030 Uiso 1 1 calc R . .
C10 C 0.01097(16) 0.62394(17) 0.5390(2) 0.0270(11) Uani 1 1 d . . .
H7 H -0.0030 0.6190 0.5636 0.032 Uiso 1 1 calc R . .
C11 C 0.04053(16) 0.67034(17) 0.5513(2) 0.0249(11) Uani 1 1 d . . .
H8 H 0.0472 0.6969 0.5847 0.030 Uiso 1 1 calc R . .
C12 C 0.06023(15) 0.67772(16) 0.5149(2) 0.0188(10) Uani 1 1 d . . .
S3 S 0.10601(4) 0.73061(4) 0.53487(5) 0.0206(2) Uani 1 1 d . . .
C13 C 0.10236(15) 0.78255(16) 0.5834(2) 0.0189(10) Uani 1 1 d . . .
C14 C 0.07437(15) 0.83072(17) 0.5462(2) 0.0220(10) Uani 1 1 d . . .
C15 C 0.08004(16) 0.87476(17) 0.5864(2) 0.0229(10) Uani 1 1 d . . .
H9 H 0.0611 0.9072 0.5611 0.027 Uiso 1 1 calc R . .
C16 C 0.11179(16) 0.87385(16) 0.6612(2) 0.0216(10) Uani 1 1 d . . .
C17 C 0.13834(16) 0.82569(17) 0.6967(2) 0.0236(10) Uani 1 1 d . . .
H10 H 0.1599 0.8240 0.7481 0.028 Uiso 1 1 calc R . .
C18 C 0.13464(15) 0.77952(17) 0.6599(2) 0.0204(10) Uani 1 1 d . . .
C19 C 0.03981(16) 0.83855(17) 0.4644(2) 0.0251(10) Uani 1 1 d . . .
H11 H 0.0399 0.8021 0.4464 0.030 Uiso 1 1 calc R . .
C20 C 0.11751(16) 0.92505(16) 0.7014(2) 0.0226(10) Uani 1 1 d . . .
H12 H 0.0951 0.9522 0.6613 0.027 Uiso 1 1 calc R . .
C21 C 0.16423(16) 0.72871(16) 0.7033(2) 0.0237(10) Uani 1 1 d . . .
H13 H 0.1491 0.6998 0.6655 0.028 Uiso 1 1 calc R . .
Si1 Si -0.03495(5) 0.85060(5) 0.41787(7) 0.0341(4) Uani 1 1 d . . .
Si2 Si 0.07667(6) 0.88326(5) 0.44460(7) 0.0346(3) Uani 1 1 d . . .
Si3 Si 0.08056(5) 0.91912(5) 0.73843(7) 0.0324(3) Uani 1 1 d . . .
Si4 Si 0.18905(5) 0.95429(5) 0.75958(6) 0.0244(3) Uani 1 1 d . . .
Si5 Si 0.14711(6) 0.70485(5) 0.76151(7) 0.0386(4) Uani 1 1 d . . .
Si6 Si 0.24029(5) 0.73080(5) 0.75096(7) 0.0338(3) Uani 1 1 d . . .
C22 C -0.05695(18) 0.7947(2) 0.4454(3) 0.0478(14) Uani 1 1 d . . .
H14 H -0.0956 0.7996 0.4221 0.072 Uiso 1 1 calc R . .
H15 H -0.0346 0.7950 0.4985 0.072 Uiso 1 1 calc R . .
H16 H -0.0522 0.7601 0.4302 0.072 Uiso 1 1 calc R . .
C23 C -0.04954(19) 0.91578(19) 0.4429(2) 0.0499(15) Uani 1 1 d . . .
H17 H -0.0892 0.9198 0.4139 0.075 Uiso 1 1 calc R . .
H18 H -0.0354 0.9462 0.4331 0.075 Uiso 1 1 calc R . .
H19 H -0.0316 0.9152 0.4949 0.075 Uiso 1 1 calc R . .
C24 C -0.07737(18) 0.85066(19) 0.3165(2) 0.0431(14) Uani 1 1 d . . .
H20 H -0.0686 0.8186 0.3018 0.065 Uiso 1 1 calc R . .
H21 H -0.0694 0.8833 0.3017 0.065 Uiso 1 1 calc R . .
H22 H -0.1163 0.8501 0.2930 0.065 Uiso 1 1 calc R . .
C25 C 0.0686(3) 0.9574(2) 0.4536(3) 0.074(2) Uani 1 1 d . . .
H23 H 0.0887 0.9787 0.4432 0.110 Uiso 1 1 calc R . .
H24 H 0.0833 0.9650 0.5034 0.110 Uiso 1 1 calc R . .
H25 H 0.0297 0.9671 0.4190 0.110 Uiso 1 1 calc R . .
C26 C 0.05023(18) 0.87208(19) 0.3501(2) 0.0388(13) Uani 1 1 d . . .
H26 H 0.0722 0.8930 0.3425 0.058 Uiso 1 1 calc R . .
H27 H 0.0119 0.8838 0.3152 0.058 Uiso 1 1 calc R . .
H28 H 0.0526 0.8335 0.3430 0.058 Uiso 1 1 calc R . .
C27 C 0.15119(17) 0.8661(2) 0.5099(2) 0.0529(16) Uani 1 1 d . . .
H29 H 0.1562 0.8281 0.5037 0.079 Uiso 1 1 calc R . .
H30 H 0.1656 0.8719 0.5600 0.079 Uiso 1 1 calc R . .
H31 H 0.1709 0.8893 0.5005 0.079 Uiso 1 1 calc R . .
C28 C 0.1108(2) 0.86763(19) 0.8117(3) 0.0481(14) Uani 1 1 d . . .
H32 H 0.1500 0.8750 0.8502 0.072 Uiso 1 1 calc R . .
H33 H 0.1059 0.8315 0.7913 0.072 Uiso 1 1 calc R . .
H34 H 0.0924 0.8693 0.8321 0.072 Uiso 1 1 calc R . .
C29 C 0.08170(19) 0.98574(19) 0.7761(3) 0.0453(14) Uani 1 1 d . . .
H35 H 0.0696 1.0143 0.7402 0.068 Uiso 1 1 calc R . .
H36 H 0.1191 0.9935 0.8209 0.068 Uiso 1 1 calc R . .
H37 H 0.0570 0.9844 0.7871 0.068 Uiso 1 1 calc R . .
C30 C 0.00816(19) 0.9000(2) 0.6614(3) 0.0544(15) Uani 1 1 d . . .
H38 H -0.0125 0.8983 0.6787 0.082 Uiso 1 1 calc R . .
H39 H 0.0073 0.8645 0.6425 0.082 Uiso 1 1 calc R . .
H40 H -0.0084 0.9271 0.6226 0.082 Uiso 1 1 calc R . .
C31 C 0.22118(17) 0.93424(18) 0.7198(2) 0.0343(12) Uani 1 1 d . . .
H41 H 0.2245 0.8947 0.7211 0.052 Uiso 1 1 calc R . .
H42 H 0.2577 0.9506 0.7483 0.052 Uiso 1 1 calc R . .
H43 H 0.1983 0.9468 0.6692 0.052 Uiso 1 1 calc R . .
C32 C 0.23314(17) 0.93180(18) 0.8567(2) 0.0364(12) Uani 1 1 d . . .
H44 H 0.2172 0.9444 0.8782 0.055 Uiso 1 1 calc R . .
H45 H 0.2700 0.9470 0.8841 0.055 Uiso 1 1 calc R . .
H46 H 0.2354 0.8922 0.8589 0.055 Uiso 1 1 calc R . .
C33 C 0.18306(17) 1.02940(16) 0.7540(2) 0.0334(12) Uani 1 1 d . . .
H47 H 0.1669 1.0412 0.7048 0.050 Uiso 1 1 calc R . .
H48 H 0.2195 1.0455 0.7895 0.050 Uiso 1 1 calc R . .
H49 H 0.1596 1.0410 0.7647 0.050 Uiso 1 1 calc R . .
C34 C 0.0761(2) 0.7236(2) 0.7205(3) 0.0501(14) Uani 1 1 d . . .
H50 H 0.0680 0.7602 0.7000 0.075 Uiso 1 1 calc R . .
H51 H 0.0726 0.7227 0.7581 0.075 Uiso 1 1 calc R . .
H52 H 0.0503 0.6979 0.6817 0.075 Uiso 1 1 calc R . .
C35 C 0.1502(2) 0.62908(18) 0.7649(3) 0.0565(16) Uani 1 1 d . . .
H53 H 0.1251 0.6146 0.7152 0.085 Uiso 1 1 calc R . .
H54 H 0.1394 0.6158 0.7925 0.085 Uiso 1 1 calc R . .
H55 H 0.1876 0.6172 0.7888 0.085 Uiso 1 1 calc R . .
C36 C 0.1939(2) 0.7313(2) 0.8576(2) 0.0607(17) Uani 1 1 d . . .
H56 H 0.2313 0.7184 0.8829 0.091 Uiso 1 1 calc R . .
H57 H 0.1813 0.7183 0.8832 0.091 Uiso 1 1 calc R . .
H58 H 0.1934 0.7709 0.8568 0.091 Uiso 1 1 calc R . .
C37 C 0.27218(19) 0.66371(19) 0.7949(3) 0.0598(17) Uani 1 1 d . . .
H59 H 0.2520 0.6349 0.7584 0.090 Uiso 1 1 calc R . .
H60 H 0.2708 0.6575 0.8340 0.090 Uiso 1 1 calc R . .
H61 H 0.3105 0.6636 0.8154 0.090 Uiso 1 1 calc R . .
C38 C 0.27845(18) 0.78365(19) 0.8232(2) 0.0427(13) Uani 1 1 d . . .
H62 H 0.3174 0.7823 0.8465 0.064 Uiso 1 1 calc R . .
H63 H 0.2744 0.7771 0.8598 0.064 Uiso 1 1 calc R . .
H64 H 0.2636 0.8194 0.8013 0.064 Uiso 1 1 calc R . .
C39 C 0.24939(18) 0.7437(2) 0.6835(2) 0.0497(15) Uani 1 1 d . . .
H65 H 0.2292 0.7764 0.6557 0.075 Uiso 1 1 calc R . .
H66 H 0.2353 0.7128 0.6502 0.075 Uiso 1 1 calc R . .
H67 H 0.2884 0.7486 0.7089 0.075 Uiso 1 1 calc R . .
P1 P 0.13825(4) 0.60059(4) 0.45873(6) 0.0201(3) Uani 1 1 d . . .
C40 C 0.13000(17) 0.56087(16) 0.3876(2) 0.0254(11) Uani 1 1 d . . .
C41 C 0.17300(18) 0.53316(17) 0.3991(2) 0.0319(12) Uani 1 1 d . . .
H68 H 0.2083 0.5324 0.4461 0.038 Uiso 1 1 calc R . .
C42 C 0.1639(2) 0.50687(19) 0.3415(3) 0.0443(14) Uani 1 1 d . . .
H69 H 0.1933 0.4884 0.3493 0.053 Uiso 1 1 calc R . .
C43 C 0.1132(2) 0.50679(19) 0.2731(3) 0.0482(15) Uani 1 1 d . . .
H70 H 0.1077 0.4882 0.2342 0.058 Uiso 1 1 calc R . .
C44 C 0.0704(2) 0.53396(19) 0.2614(3) 0.0495(15) Uani 1 1 d . . .
H71 H 0.0352 0.5341 0.2143 0.059 Uiso 1 1 calc R . .
C45 C 0.07882(18) 0.56110(18) 0.3186(2) 0.0361(12) Uani 1 1 d . . .
H72 H 0.0493 0.5799 0.3103 0.043 Uiso 1 1 calc R . .
C46 C 0.13945(15) 0.55149(17) 0.5166(2) 0.0229(10) Uani 1 1 d . . .
C47 C 0.11911(15) 0.49959(17) 0.4932(2) 0.0264(11) Uani 1 1 d . . .
H73 H 0.1076 0.4870 0.4478 0.032 Uiso 1 1 calc R . .
C48 C 0.11546(17) 0.46569(19) 0.5363(3) 0.0348(12) Uani 1 1 d . . .
H74 H 0.1017 0.4299 0.5205 0.042 Uiso 1 1 calc R . .
C49 C 0.13183(17) 0.4842(2) 0.6020(3) 0.0373(13) Uani 1 1 d . . .
H75 H 0.1286 0.4613 0.6308 0.045 Uiso 1 1 calc R . .
C50 C 0.15289(17) 0.53583(19) 0.6262(2) 0.0334(12) Uani 1 1 d . . .
H76 H 0.1647 0.5481 0.6719 0.040 Uiso 1 1 calc R . .
C51 C 0.15658(15) 0.56940(18) 0.5834(2) 0.0257(11) Uani 1 1 d . . .
H77 H 0.1709 0.6049 0.5998 0.031 Uiso 1 1 calc R . .
C52 C 0.20839(15) 0.62643(17) 0.5189(2) 0.0207(10) Uani 1 1 d . . .
C53 C 0.21835(16) 0.68133(17) 0.5214(2) 0.0234(10) Uani 1 1 d . . .
H78 H 0.1884 0.7056 0.4914 0.028 Uiso 1 1 calc R . .
C54 C 0.27159(16) 0.70127(18) 0.5671(2) 0.0267(11) Uani 1 1 d . . .
H79 H 0.2779 0.7390 0.5684 0.032 Uiso 1 1 calc R . .
C55 C 0.31522(17) 0.66633(19) 0.6106(2) 0.0297(11) Uani 1 1 d . . .
H80 H 0.3517 0.6798 0.6416 0.036 Uiso 1 1 calc R . .
C56 C 0.30580(17) 0.61169(19) 0.6091(2) 0.0364(13) Uani 1 1 d . . .
H81 H 0.3360 0.5877 0.6390 0.044 Uiso 1 1 calc R . .
C57 C 0.25273(16) 0.59141(18) 0.5644(2) 0.0291(11) Uani 1 1 d . . .
H82 H 0.2466 0.5538 0.5647 0.035 Uiso 1 1 calc R . .
C58 C 0.0942(4) 0.3839(3) 0.3707(4) 0.086(2) Uani 1 1 d . . .
H83 H 0.0828 0.4122 0.3368 0.103 Uiso 1 1 calc R . .
C59 C 0.1467(4) 0.3804(3) 0.4320(4) 0.100(3) Uani 1 1 d . . .
H84 H 0.1726 0.4061 0.4409 0.121 Uiso 1 1 calc R . .
C60 C 0.1633(4) 0.3411(3) 0.4809(4) 0.137(4) Uani 1 1 d . . .
H85 H 0.2006 0.3389 0.5240 0.165 Uiso 1 1 calc R . .
C61 C 0.1260(4) 0.3040(3) 0.4686(4) 0.107(3) Uani 1 1 d . . .
H86 H 0.1377 0.2769 0.5041 0.129 Uiso 1 1 calc R . .
C62 C 0.0733(3) 0.3054(3) 0.4069(4) 0.094(2) Uani 1 1 d . . .
H87 H 0.0477 0.2789 0.3974 0.113 Uiso 1 1 calc R . .
C63 C 0.0573(3) 0.3466(4) 0.3575(4) 0.103(3) Uani 1 1 d . . .
H88 H 0.0202 0.3488 0.3139 0.124 Uiso 1 1 calc R . .
C64 C 0.1404(3) 0.1440(4) 0.4909(5) 0.085(5) Uani 0.60 1 d PG A 1
H89 H 0.1118 0.1647 0.4828 0.102 Uiso 0.60 1 calc PR A 1
C65 C 0.1788(4) 0.1691(3) 0.4897(5) 0.160(9) Uani 0.60 1 d PG A 1
H90 H 0.1764 0.2069 0.4808 0.193 Uiso 0.60 1 calc PR A 1
C66 C 0.2206(3) 0.1389(4) 0.5015(4) 0.105(5) Uani 0.60 1 d PG A 1
H91 H 0.2468 0.1560 0.5007 0.126 Uiso 0.60 1 calc PR A 1
C67 C 0.2240(3) 0.0836(4) 0.5145(4) 0.092(4) Uani 0.60 1 d PG A 1
H92 H 0.2526 0.0629 0.5226 0.110 Uiso 0.60 1 calc PR A 1
C68 C 0.1856(5) 0.0585(3) 0.5157(5) 0.194(5) Uani 0.60 1 d PGU A 1
H93 H 0.1879 0.0207 0.5246 0.233 Uiso 0.60 1 calc PR A 1
C69 C 0.1438(4) 0.0888(4) 0.5039(5) 0.110(6) Uani 0.60 1 d PG A 1
H94 H 0.1176 0.0716 0.5048 0.132 Uiso 0.60 1 calc PR A 1
C70 C 0.1774(18) 0.0670(7) 0.5238(15) 0.221(6) Uani 0.40 1 d PDU B 2
H95 H 0.1377 0.0570 0.4898 0.265 Uiso 0.40 1 calc PR B 2
Cl1 Cl 0.1890(4) 0.0441(4) 0.5951(4) 0.203(3) Uani 0.40 1 d PDU B 2
Cl2 Cl 0.1912(4) 0.0337(4) 0.4804(4) 0.203(3) Uani 0.40 1 d PDU B 2
Cl3 Cl 0.1664(5) 0.1309(7) 0.5121(8) 0.278(5) Uani 0.40 1 d PDU B 2

loop_
_atom_site_aniso_label
_atom_site_aniso_U_11
_atom_site_aniso_U_22
_atom_site_aniso_U_33
_atom_site_aniso_U_23
_atom_site_aniso_U_13
_atom_site_aniso_U_12
Pd1 0.01376(16) 0.02036(19) 0.01882(18) 0.00012(15) 0.00983(14) 0.00043(15)
Pd2 0.0134(2) 0.0179(3) 0.0195(3) 0.000 0.0100(2) 0.000
S1 0.0149(5) 0.0217(6) 0.0203(6) -0.0010(5) 0.0105(5) -0.0012(5)
C1 0.016(2) 0.016(2) 0.025(3) -0.0009(19) 0.013(2) -0.0038(18)
C2 0.016(2) 0.026(3) 0.023(2) 0.000(2) 0.009(2) -0.002(2)
C3 0.024(2) 0.027(3) 0.039(3) 0.000(2) 0.021(2) 0.005(2)
C4 0.023(2) 0.027(3) 0.034(3) -0.006(2) 0.021(2) -0.002(2)
C5 0.022(2) 0.023(3) 0.026(2) -0.005(2) 0.015(2) -0.007(2)
C6 0.017(2) 0.018(2) 0.023(3) 0.0001(19) 0.013(2) -0.0040(19)
S2 0.0163(5) 0.0211(6) 0.0206(6) 0.0011(5) 0.0114(5) -0.0008(5)
C7 0.014(2) 0.021(2) 0.021(2) 0.008(2) 0.010(2) 0.0052(19)
C8 0.015(2) 0.024(3) 0.022(2) 0.001(2) 0.010(2) 0.0012(19)
C9 0.018(2) 0.020(3) 0.032(3) 0.002(2) 0.015(2) -0.0035(19)
C10 0.024(2) 0.031(3) 0.030(3) 0.001(2) 0.020(2) -0.003(2)
C11 0.023(2) 0.028(3) 0.024(3) -0.003(2) 0.015(2) 0.001(2)
C12 0.011(2) 0.017(2) 0.023(2) 0.0022(19) 0.0090(19) -0.0012(18)
S3 0.0207(6) 0.0200(6) 0.0228(6) -0.0037(5) 0.0147(5) -0.0042(5)
C13 0.016(2) 0.020(2) 0.023(2) -0.003(2) 0.014(2) -0.0032(19)
C14 0.016(2) 0.025(3) 0.024(2) -0.004(2) 0.013(2) -0.005(2)
C15 0.023(2) 0.020(3) 0.023(3) -0.003(2) 0.014(2) -0.0024(19)
C16 0.016(2) 0.026(3) 0.027(3) -0.003(2) 0.016(2) -0.003(2)
C17 0.018(2) 0.030(3) 0.019(2) -0.002(2) 0.010(2) -0.005(2)
C18 0.013(2) 0.026(3) 0.023(3) -0.007(2) 0.013(2) -0.005(2)
C19 0.028(2) 0.024(3) 0.018(2) -0.001(2) 0.012(2) 0.003(2)
C20 0.023(2) 0.023(3) 0.025(2) -0.003(2) 0.017(2) -0.001(2)
C21 0.029(2) 0.017(2) 0.022(2) -0.003(2) 0.016(2) -0.002(2)
Si1 0.0251(7) 0.0367(9) 0.0267(7) -0.0009(6) 0.0105(6) 0.0086(6)
Si2 0.0447(8) 0.0282(8) 0.0296(8) -0.0033(6) 0.0234(7) -0.0053(7)
Si3 0.0300(7) 0.0351(8) 0.0411(8) -0.0111(7) 0.0270(7) -0.0061(6)
Si4 0.0201(6) 0.0250(7) 0.0254(7) -0.0052(6) 0.0135(6) -0.0015(6)
Si5 0.0607(10) 0.0297(8) 0.0360(8) 0.0000(7) 0.0360(8) -0.0061(7)
Si6 0.0258(7) 0.0332(8) 0.0302(8) -0.0032(6) 0.0125(6) 0.0017(6)
C22 0.024(3) 0.061(4) 0.049(3) -0.001(3) 0.020(3) 0.002(3)
C23 0.039(3) 0.054(4) 0.035(3) -0.007(3) 0.014(3) 0.017(3)
C24 0.028(3) 0.041(3) 0.035(3) -0.006(2) 0.009(2) 0.010(2)
C25 0.131(6) 0.038(4) 0.099(5) -0.012(3) 0.096(5) -0.020(4)
C26 0.041(3) 0.044(3) 0.031(3) 0.006(2) 0.023(3) 0.005(2)
C27 0.033(3) 0.094(5) 0.028(3) 0.001(3) 0.018(3) -0.018(3)
C28 0.067(4) 0.042(3) 0.067(4) -0.008(3) 0.057(3) -0.008(3)
C29 0.047(3) 0.046(3) 0.058(3) -0.014(3) 0.040(3) 0.000(3)
C30 0.044(3) 0.064(4) 0.067(4) -0.023(3) 0.040(3) -0.021(3)
C31 0.029(3) 0.037(3) 0.038(3) -0.007(2) 0.022(2) -0.002(2)
C32 0.026(3) 0.044(3) 0.029(3) -0.001(2) 0.013(2) 0.000(2)
C33 0.024(2) 0.033(3) 0.038(3) -0.004(2) 0.017(2) -0.003(2)
C34 0.067(4) 0.053(4) 0.060(4) -0.010(3) 0.055(3) -0.019(3)
C35 0.088(4) 0.040(3) 0.054(4) 0.005(3) 0.051(3) -0.010(3)
C36 0.093(5) 0.056(4) 0.039(3) -0.002(3) 0.045(3) -0.013(3)
C37 0.039(3) 0.040(3) 0.063(4) 0.004(3) 0.016(3) 0.011(3)
C38 0.033(3) 0.049(3) 0.032(3) -0.005(2) 0.015(2) -0.006(3)
C39 0.029(3) 0.076(4) 0.041(3) -0.023(3) 0.021(3) -0.016(3)
P1 0.0144(6) 0.0215(6) 0.0220(6) 0.0016(5) 0.0106(5) 0.0007(5)
C40 0.029(3) 0.017(3) 0.032(3) 0.003(2) 0.021(2) 0.001(2)
C41 0.031(3) 0.029(3) 0.036(3) -0.002(2) 0.022(2) 0.004(2)
C42 0.054(4) 0.035(3) 0.059(4) 0.003(3) 0.044(3) 0.014(3)
C43 0.080(4) 0.033(3) 0.042(3) 0.004(3) 0.044(3) 0.017(3)
C44 0.068(4) 0.034(3) 0.029(3) 0.000(2) 0.024(3) 0.015(3)
C45 0.031(3) 0.038(3) 0.029(3) -0.002(2) 0.015(2) 0.008(2)
C46 0.011(2) 0.025(3) 0.028(3) 0.004(2) 0.011(2) 0.0027(19)
C47 0.016(2) 0.027(3) 0.030(3) 0.002(2) 0.013(2) 0.002(2)
C48 0.023(3) 0.028(3) 0.052(3) 0.005(3) 0.023(3) -0.001(2)
C49 0.018(2) 0.045(3) 0.046(3) 0.024(3) 0.019(2) 0.006(2)
C50 0.022(3) 0.044(3) 0.029(3) 0.011(2) 0.015(2) 0.006(2)
C51 0.016(2) 0.027(3) 0.031(3) 0.004(2) 0.014(2) -0.001(2)
C52 0.019(2) 0.025(3) 0.020(2) 0.004(2) 0.013(2) 0.003(2)
C53 0.024(2) 0.028(3) 0.018(2) 0.005(2) 0.013(2) 0.005(2)
C54 0.023(2) 0.029(3) 0.023(3) 0.002(2) 0.013(2) -0.006(2)
C55 0.017(2) 0.042(3) 0.022(3) 0.009(2) 0.009(2) -0.004(2)
C56 0.018(2) 0.043(3) 0.038(3) 0.019(2) 0.013(2) 0.003(2)
C57 0.022(2) 0.029(3) 0.034(3) 0.010(2) 0.017(2) 0.000(2)
C58 0.128(7) 0.092(6) 0.096(6) 0.037(5) 0.098(6) 0.057(6)
C59 0.140(8) 0.046(5) 0.080(6) -0.010(4) 0.055(6) -0.005(5)
C60 0.154(8) 0.072(6) 0.049(5) -0.018(5) 0.004(5) -0.039(6)
C61 0.137(8) 0.076(6) 0.044(5) 0.010(4) 0.029(5) -0.004(5)
C62 0.086(6) 0.121(7) 0.073(5) 0.025(5) 0.050(5) 0.012(5)
C63 0.085(6) 0.174(9) 0.069(5) 0.053(6) 0.058(5) 0.046(6)
C64 0.044(7) 0.117(12) 0.066(9) -0.042(8) 0.023(7) 0.005(7)
C65 0.127(13) 0.27(2) 0.149(14) -0.151(15) 0.117(12) -0.141(15)
C66 0.039(7) 0.139(13) 0.094(9) -0.068(9) 0.024(7) 0.008(7)
C67 0.094(10) 0.091(10) 0.076(8) 0.009(8) 0.048(8) 0.042(8)
C68 0.213(7) 0.254(8) 0.137(6) 0.010(7) 0.122(6) 0.024(7)
C69 0.103(11) 0.074(9) 0.114(11) -0.041(8) 0.052(9) -0.085(9)
C70 0.226(7) 0.257(8) 0.147(7) 0.023(7) 0.105(6) 0.017(7)
Cl1 0.210(6) 0.252(7) 0.151(5) 0.026(5) 0.119(5) 0.000(5)
Cl2 0.201(6) 0.274(8) 0.150(5) 0.044(5) 0.120(5) 0.028(5)
Cl3 0.257(7) 0.276(8) 0.173(6) 0.017(6) 0.081(6) 0.017(6)

loop_
_geom_bond_atom_site_label_1
_geom_bond_atom_site_label_2
_geom_bond_distance
_geom_bond_site_symmetry_2
_geom_bond_publ_flag
Pd1 C7 2.017(4) . ?
Pd1 P1 2.2640(11) . ?
Pd1 S2 2.3957(10) 2 ?
Pd1 S1 2.4684(11) . ?
Pd1 Pd2 3.1941(4) . ?
Pd2 S2 2.2798(10) . ?
Pd2 S2 2.2798(10) 2 ?
Pd2 S1 2.2873(10) 2 ?
Pd2 S1 2.2873(10) . ?
Pd2 Pd1 3.1941(4) 2 ?
S1 C1 1.789(4) . ?
C1 C2 1.400(5) . ?
C1 C6 1.400(5) . ?
C2 C3 1.371(5) . ?
C2 H1 0.9500 . ?
C3 C4 1.384(5) . ?
C3 H2 0.9500 . ?
C4 C5 1.378(5) . ?
C4 H3 0.9500 . ?
C5 C6 1.399(5) . ?
C5 H4 0.9500 . ?
C6 S2 1.786(4) . ?
S2 Pd1 2.3957(10) 2 ?
C7 C8 1.393(5) . ?
C7 C12 1.406(5) . ?
C8 C9 1.387(5) . ?
C8 H5 0.9500 . ?
C9 C10 1.375(5) . ?
C9 H6 0.9500 . ?
C10 C11 1.390(5) . ?
C10 H7 0.9500 . ?
C11 C12 1.380(5) . ?
C11 H8 0.9500 . ?
C12 S3 1.780(4) . ?
S3 C13 1.787(4) . ?
C13 C14 1.408(5) . ?
C13 C18 1.415(5) . ?
C14 C15 1.386(5) . ?
C14 C19 1.521(5) . ?
C15 C16 1.381(5) . ?
C15 H9 0.9500 . ?
C16 C17 1.388(5) . ?
C16 C20 1.528(5) . ?
C17 C18 1.401(5) . ?
C17 H10 0.9500 . ?
C18 C21 1.511(5) . ?
C19 Si2 1.886(4) . ?
C19 Si1 1.895(4) . ?
C19 H11 1.0000 . ?
C20 Si3 1.887(4) . ?
C20 Si4 1.890(4) . ?
C20 H12 1.0000 . ?
C21 Si5 1.894(4) . ?
C21 Si6 1.903(4) . ?
C21 H13 1.0000 . ?
Si1 C22 1.854(5) . ?
Si1 C24 1.871(4) . ?
Si1 C23 1.880(5) . ?
Si2 C26 1.861(4) . ?
Si2 C27 1.866(5) . ?
Si2 C25 1.881(5) . ?
Si3 C28 1.858(5) . ?
Si3 C30 1.862(5) . ?
Si3 C29 1.868(4) . ?
Si4 C33 1.862(4) . ?
Si4 C31 1.864(4) . ?
Si4 C32 1.869(4) . ?
Si5 C34 1.855(5) . ?
Si5 C35 1.874(5) . ?
Si5 C36 1.879(5) . ?
Si6 C39 1.848(5) . ?
Si6 C38 1.863(4) . ?
Si6 C37 1.874(5) . ?
C22 H14 0.9800 . ?
C22 H15 0.9800 . ?
C22 H16 0.9800 . ?
C23 H17 0.9800 . ?
C23 H18 0.9800 . ?
C23 H19 0.9800 . ?
C24 H20 0.9800 . ?
C24 H21 0.9800 . ?
C24 H22 0.9800 . ?
C25 H23 0.9800 . ?
C25 H24 0.9800 . ?
C25 H25 0.9800 . ?
C26 H26 0.9800 . ?
C26 H27 0.9800 . ?
C26 H28 0.9800 . ?
C27 H29 0.9800 . ?
C27 H30 0.9800 . ?
C27 H31 0.9800 . ?
C28 H32 0.9800 . ?
C28 H33 0.9800 . ?
C28 H34 0.9800 . ?
C29 H35 0.9800 . ?
C29 H36 0.9800 . ?
C29 H37 0.9800 . ?
C30 H38 0.9800 . ?
C30 H39 0.9800 . ?
C30 H40 0.9800 . ?
C31 H41 0.9800 . ?
C31 H42 0.9800 . ?
C31 H43 0.9800 . ?
C32 H44 0.9800 . ?
C32 H45 0.9800 . ?
C32 H46 0.9800 . ?
C33 H47 0.9800 . ?
C33 H48 0.9800 . ?
C33 H49 0.9800 . ?
C34 H50 0.9800 . ?
C34 H51 0.9800 . ?
C34 H52 0.9800 . ?
C35 H53 0.9800 . ?
C35 H54 0.9800 . ?
C35 H55 0.9800 . ?
C36 H56 0.9800 . ?
C36 H57 0.9800 . ?
C36 H58 0.9800 . ?
C37 H59 0.9800 . ?
C37 H60 0.9800 . ?
C37 H61 0.9800 . ?
C38 H62 0.9800 . ?
C38 H63 0.9800 . ?
C38 H64 0.9800 . ?
C39 H65 0.9800 . ?
C39 H66 0.9800 . ?
C39 H67 0.9800 . ?
P1 C52 1.826(4) . ?
P1 C46 1.826(4) . ?
P1 C40 1.835(4) . ?
C40 C45 1.386(5) . ?
C40 C41 1.394(6) . ?
C41 C42 1.377(6) . ?
C41 H68 0.9500 . ?
C42 C43 1.372(6) . ?
C42 H69 0.9500 . ?
C43 C44 1.378(7) . ?
C43 H70 0.9500 . ?
C44 C45 1.390(6) . ?
C44 H71 0.9500 . ?
C45 H72 0.9500 . ?
C46 C47 1.382(5) . ?
C46 C51 1.393(5) . ?
C47 C48 1.394(6) . ?
C47 H73 0.9500 . ?
C48 C49 1.380(6) . ?
C48 H74 0.9500 . ?
C49 C50 1.383(6) . ?
C49 H75 0.9500 . ?
C50 C51 1.383(6) . ?
C50 H76 0.9500 . ?
C51 H77 0.9500 . ?
C52 C53 1.386(5) . ?
C52 C57 1.396(5) . ?
C53 C54 1.389(5) . ?
C53 H78 0.9500 . ?
C54 C55 1.378(5) . ?
C54 H79 0.9500 . ?
C55 C56 1.378(6) . ?
C55 H80 0.9500 . ?
C56 C57 1.388(5) . ?
C56 H81 0.9500 . ?
C57 H82 0.9500 . ?
C58 C59 1.341(9) . ?
C58 C63 1.363(10) . ?
C58 H83 0.9500 . ?
C59 C60 1.342(9) . ?
C59 H84 0.9500 . ?
C60 C61 1.373(10) . ?
C60 H85 0.9500 . ?
C61 C62 1.347(8) . ?
C61 H86 0.9500 . ?
C62 C63 1.387(9) . ?
C62 H87 0.9500 . ?
C63 H88 0.9500 . ?
C64 C65 1.3900 . ?
C64 C69 1.3900 . ?
C64 H89 0.9500 . ?
C65 C66 1.3900 . ?
C65 H90 0.9500 . ?
C66 C67 1.3900 . ?
C66 H91 0.9500 . ?
C67 C68 1.3900 . ?
C67 H92 0.9500 . ?
C68 C69 1.3900 . ?
C68 H93 0.9500 . ?
C69 H94 0.9500 . ?
C70 Cl3 1.602(9) . ?
C70 Cl2 1.596(9) . ?
C70 Cl1 1.604(9) . ?
C70 H95 1.0000 . ?
